data_9012087
loop_
_publ_author_name
'Piret-Meunier J'
'Piret, P.'

_publ_section_title
;
 Nouvelle determination de la structure cristalline de la bequerelite
;
_journal_name_full 'Bulletin de Mineralogie'
_journal_page_first 606
_journal_page_last 610
_journal_volume 105
_journal_year 1982
_chemical_compound_source 'Shinkolobwe,  Shaba, Zaire'
_chemical_formula_sum 'Ca H22 O30 U6'
_chemical_name_mineral Becquerelite
_space_group_IT_number 33
_symmetry_space_group_name_Hall 'P -2ac -2n'
_symmetry_space_group_name_H-M 'P n 21 a'
_cell_angle_alpha 90
_cell_angle_beta 90
_cell_angle_gamma 90
_cell_formula_units_Z 4
_cell_length_a 13.86
_cell_length_b 12.30
_cell_length_c 14.92
_cell_volume 2543.532
_database_code_amcsd 0012079
_exptl_crystal_density_diffrn 5.146
_cod_original_formula_sum 'Ca U6 O30 H22'
_cod_database_code 9012087

loop_
_space_group_symop_operation_xyz
x,y,z
1/2+x,y,1/2-z
1/2-x,1/2+y,1/2+z
-x,1/2+y,-z

loop_
_atom_site_label
_atom_site_fract_x
_atom_site_fract_y
_atom_site_fract_z
_atom_site_U_iso_or_equiv
_atom_site_type_symbol
_atom_site_attached_hydrogens
Ca 0.04320 0.07670 0.46600 0.02026 Ca 0
U1 0.15160 0.06590 0.21140 0.00595 U 0
U2 0.37160 0.24750 0.25240 0.00747 U 0
U3 0.65780 0.43780 0.29170 0.00887 U 0
U4 0.91030 0.55860 0.25830 0.00773 U 0
U5 0.12690 0.75000 0.22220 0.00697 U 0
U6 0.40620 0.93970 0.24920 0.00621 U 0
O1 0.17400 0.04800 0.08900 0.02026 O 0
O2 0.12600 0.08600 0.33700 0.02026 O 0
O3 0.42900 0.22100 0.13600 0.02026 O 0
O4 0.32100 0.25400 0.36800 0.02026 O 0
O5 0.66400 0.46200 0.40800 0.02026 O 0
O6 0.65000 0.40600 0.17100 0.02026 O 0
O7 0.94100 0.54000 0.37600 0.02026 O 0
O8 0.87000 0.57600 0.13900 0.02026 O 0
O9 0.15500 0.73100 0.34100 0.02026 O 0
O10 0.10200 0.74100 0.10000 0.02026 O 0
O11 0.36300 0.89300 0.36300 0.02026 O 0
O12 0.44700 0.97600 0.13200 0.02026 O 0
O13 0.06400 -0.08400 0.22500 0.01393 O 0
O-H14 -0.01300 0.12000 0.19400 0.01520 O 1
O-H15 0.19500 0.26200 0.17700 0.01520 O 1
O16 0.30900 0.08400 0.24300 0.01393 O 0
O17 0.31500 0.41800 0.21700 0.01393 O 0
O18 0.06300 0.58400 0.23200 0.01393 O 0
O-H19 0.99100 0.37400 0.18900 0.01520 O 1
O-H20 0.45000 0.76400 0.22600 0.01520 O 1
O-H21 0.25300 0.87200 0.19800 0.01520 O 1
O-H22 0.25800 0.62800 0.18400 0.01520 O 1
Wat23 0.22000 0.35900 0.51000 0.02786 O 2
Wat24 0.20300 0.27000 -0.00600 0.02786 O 2
Wat25 0.04900 -0.39400 -0.01800 0.02786 O 2
Wat26 0.01200 -0.12800 -0.01700 0.02786 O 2
Wat27 0.22400 0.11300 0.49600 0.02280 O 2
Wat28 0.10800 -0.12500 0.47900 0.02280 O 2
Wat29 0.05300 0.27700 0.52200 0.02280 O 2
Wat30 -0.12600 0.08900 0.51400 0.02280 O 2

loop_
_cod_changelog_entry_id
_cod_changelog_entry_author
_cod_changelog_entry_date
_cod_changelog_entry_text
1
;cod-tools version 3.8.0
Id: cif_guess_AMCSD_atom_types 9574 2023-05-10 09:00:05Z saulius
;
2023-05-10T18:53:47+03:00
;Derived atom types and hydrogen counts
from atom names that follow the AMCSD naming convention
(Wat == water, O-H == hydroxyl).
;

loop_
_cod_related_entry_id
_cod_related_entry_database
_cod_related_entry_code
1 AMCSD 0012079
